data_4021656
loop_
_publ_author_name
'Pelayo Camps'
'Luis R. Domingo'
'Xavier Formosa'
'Carles Galdeano'
'Diana Gonz\'alez'
'Diego Mu\~noz-Torrero'
'S\'ilvia Segal\'es'
'Merc\`e Font-Bardia'
'Xavier Solans'

_publ_section_title
;
 Highly Diastereoselective One-Pot Synthesis of
 Spiro{cyclopenta[a]indene-2,2'-indene}diones from 1-Indanones
 and Aromatic Aldehydes
;
_journal_name_full 'Journal of Organic Chemistry'
_journal_page_first 3464
_journal_page_last 3471
_journal_paper_doi 10.1021/jo0600095
_journal_volume 71
_journal_year 2006
_chemical_formula_moiety 'C30 H22 N2 O2'
_chemical_formula_sum 'C30 H22 N2 O2'
_chemical_formula_weight 442.50
_chemical_melting_point 179.5(5)
_chemical_name_systematic
;
(1RS,2RS,3SR,3aSR,8aSR)-1,3-di(2-pyridyl)-3a,8a-
dihydrospiro{cyclopenta[a]indene-
2,2(1H,3H)-indene}-1,8(3H)-dione
;
_space_group_IT_number 14
_symmetry_cell_setting monoclinic
_symmetry_space_group_name_Hall '-P 2ybc'
_symmetry_space_group_name_H-M 'P 1 21/c 1'
_atom_sites_solution_hydrogens geom
_atom_sites_solution_primary direct
_atom_sites_solution_secondary difmap
_audit_creation_method SHELXL-97
_cell_angle_alpha 90.00
_cell_angle_beta 103.29(2)
_cell_angle_gamma 90.00
_cell_formula_units_Z 8
_cell_length_a 20.518(6)
_cell_length_b 14.615(5)
_cell_length_c 15.355(7)
_cell_measurement_reflns_used 419
_cell_measurement_temperature 293(2)
_cell_measurement_theta_max 31
_cell_measurement_theta_min 3
_cell_volume 4481(3)
_computing_structure_refinement 'SHELXL-97 (Sheldrick, 1997)'
_diffrn_ambient_temperature 293(2)
_diffrn_measured_fraction_theta_full 0.929
_diffrn_measured_fraction_theta_max 0.929
_diffrn_measurement_device_type 'MAR345 difractometer with image plate detector'
_diffrn_measurement_method \f-scan
_diffrn_radiation_monochromator graphite
_diffrn_radiation_source 'fine-focus sealed tube'
_diffrn_radiation_type MoK\a
_diffrn_radiation_wavelength 0.71073
_diffrn_reflns_av_R_equivalents 0.0397
_diffrn_reflns_av_sigmaI/netI 0.1515
_diffrn_reflns_limit_h_max 29
_diffrn_reflns_limit_h_min -30
_diffrn_reflns_limit_k_max 21
_diffrn_reflns_limit_k_min 0
_diffrn_reflns_limit_l_max 22
_diffrn_reflns_limit_l_min 0
_diffrn_reflns_number 14539
_diffrn_reflns_theta_full 32.06
_diffrn_reflns_theta_max 32.06
_diffrn_reflns_theta_min 3.42
_exptl_absorpt_coefficient_mu 0.083
_exptl_absorpt_correction_type none
_exptl_crystal_colour colourless
_exptl_crystal_density_diffrn 1.312
_exptl_crystal_density_method 'not measured'
_exptl_crystal_description prism
_exptl_crystal_F_000 1856
_exptl_crystal_size_max 0.2
_exptl_crystal_size_mid 0.1
_exptl_crystal_size_min 0.1
_refine_diff_density_max 0.128
_refine_diff_density_min -0.199
_refine_diff_density_rms 0.029
_refine_ls_extinction_method none
_refine_ls_goodness_of_fit_ref 0.769
_refine_ls_hydrogen_treatment mixed
_refine_ls_matrix_type full
_refine_ls_number_parameters 721
_refine_ls_number_reflns 14539
_refine_ls_number_restraints 0
_refine_ls_restrained_S_all 0.769
_refine_ls_R_factor_all 0.2293
_refine_ls_R_factor_gt 0.0383
_refine_ls_shift/su_max 0.001
_refine_ls_shift/su_mean 0.000
_refine_ls_structure_factor_coef Fsqd
_refine_ls_weighting_details 'calc w=1/[\s^2^(Fo^2^)+(0.0014P)^2^+0.0000P] where P=(Fo^2^+2Fc^2^)/3'
_refine_ls_weighting_scheme calc
_refine_ls_wR_factor_gt 0.0373
_refine_ls_wR_factor_ref 0.0555
_reflns_number_gt 4431
_reflns_number_total 14539
_reflns_threshold_expression >2sigma(I)
_cod_data_source_file jo0600095si20060104_111809.cif
_cod_depositor_comments
;
The following automatic conversions were performed:

'_chemical_melting_point' value '179-180' was changed to '179.5(5)' -
the average value was taken and precision was estimated.

Automatic conversion script
Id: cif_fix_values 1646 2011-03-28 12:23:43Z adriana 
;
_cod_original_sg_symbol_H-M 'P 21/c'
_cod_database_code 4021656

loop_
_symmetry_equiv_pos_as_xyz
'x, y, z'
'-x, y+1/2, -z+1/2'
'-x, -y, -z'
'x, -y-1/2, z-1/2'

loop_
_atom_site_label
_atom_site_type_symbol
_atom_site_fract_x
_atom_site_fract_y
_atom_site_fract_z
_atom_site_U_iso_or_equiv
_atom_site_adp_type
_atom_site_occupancy
_atom_site_symmetry_multiplicity
_atom_site_calc_flag
_atom_site_refinement_flags
O12 O 0.15320(8) 0.62961(9) 0.22081(9) 0.0947(5) Uani 1 1 d .
O11 O 0.23756(7) 0.34548(9) 0.45644(8) 0.0812(4) Uani 1 1 d .
C11 C 0.16175(13) 0.16615(15) 0.46010(14) 0.0894(7) Uani 1 1 d .
H11 H 0.2072 0.1521 0.4743 0.107 Uiso 1 1 calc R
C12 C 0.11351(17) 0.10020(17) 0.45275(17) 0.1094(9) Uani 1 1 d .
H12 H 0.1269 0.0401 0.4664 0.131 Uiso 1 1 calc R
C13 C 0.04802(16) 0.11819(17) 0.42688(17) 0.1098(9) Uani 1 1 d .
H13 H 0.0174 0.0702 0.4179 0.132 Uiso 1 1 calc R
C14 C 0.02485(11) 0.20860(15) 0.41302(13) 0.0863(7) Uani 1 1 d .
H14 H -0.0207 0.2216 0.3961 0.104 Uiso 1 1 calc R
C15 C 0.07227(11) 0.27792(12) 0.42551(11) 0.0615(5) Uani 1 1 d .
C16 C 0.13872(10) 0.25533(13) 0.44503(11) 0.0622(5) Uani 1 1 d .
C17 C 0.17638(10) 0.33718(12) 0.44402(11) 0.0581(5) Uani 1 1 d .
C18 C 0.12931(8) 0.41727(11) 0.41775(10) 0.0497(4) Uani 1 1 d .
C19 C 0.06092(10) 0.37839(12) 0.42061(14) 0.0536(5) Uani 1 1 d .
C110 C 0.14946(8) 0.50359(10) 0.47648(10) 0.0416(4) Uani 1 1 d .
C111 C 0.10223(9) 0.57557(11) 0.42240(11) 0.0486(4) Uani 1 1 d .
C112 C 0.10011(11) 0.55136(13) 0.32521(13) 0.0615(5) Uani 1 1 d .
C113 C 0.13138(9) 0.45690(12) 0.32479(11) 0.0500(4) Uani 1 1 d .
C114 C 0.09981(10) 0.39323(11) 0.24964(11) 0.0570(4) Uani 1 1 d .
N115 N 0.03554(8) 0.40270(10) 0.21339(10) 0.0694(4) Uani 1 1 d .
C116 C 0.00699(10) 0.33905(14) 0.15493(13) 0.0740(5) Uani 1 1 d .
H116 H -0.0385 0.3445 0.1289 0.089 Uiso 1 1 calc R
C117 C 0.04015(12) 0.26740(15) 0.13151(14) 0.0874(7) Uani 1 1 d .
H117 H 0.0177 0.2239 0.0914 0.105 Uiso 1 1 calc R
C118 C 0.10569(11) 0.25937(13) 0.16656(12) 0.0741(6) Uani 1 1 d .
H118 H 0.1291 0.2099 0.1508 0.089 Uiso 1 1 calc R
C119 C 0.13876(10) 0.32363(13) 0.22571(12) 0.0735(6) Uani 1 1 d .
H119 H 0.1848 0.3209 0.2487 0.088 Uiso 1 1 calc R
C120 C 0.15237(9) 0.49311(11) 0.57478(11) 0.0510(4) Uani 1 1 d .
N121 N 0.09723(8) 0.50850(10) 0.60135(10) 0.0680(4) Uani 1 1 d .
C122 C 0.10048(14) 0.49967(17) 0.68962(17) 0.0815(7) Uani 1 1 d .
C123 C 0.15762(13) 0.47970(14) 0.75094(16) 0.0787(6) Uani 1 1 d .
C124 C 0.21297(10) 0.46454(12) 0.72075(12) 0.0650(5) Uani 1 1 d .
H124 H 0.2526 0.4479 0.7605 0.078 Uiso 1 1 calc R
C125 C 0.21117(10) 0.47340(13) 0.63289(13) 0.0609(5) Uani 1 1 d .
C126 C 0.13611(10) 0.62900(13) 0.29171(13) 0.0689(5) Uani 1 1 d .
C127 C 0.14932(9) 0.70017(12) 0.36069(12) 0.0596(5) Uani 1 1 d .
C128 C 0.12944(8) 0.67031(10) 0.43589(10) 0.0471(4) Uani 1 1 d .
C129 C 0.13919(9) 0.72600(12) 0.50912(12) 0.0630(5) Uani 1 1 d .
H129 H 0.1259 0.7071 0.5602 0.076 Uiso 1 1 calc R
C130 C 0.16879(10) 0.81027(13) 0.50711(14) 0.0791(6) Uani 1 1 d .
H130 H 0.1742 0.8483 0.5569 0.095 Uiso 1 1 calc R
C131 C 0.19051(11) 0.83981(15) 0.43358(15) 0.0782(6) Uani 1 1 d .
C132 C 0.17957(9) 0.78550(13) 0.35767(13) 0.0713(5) Uani 1 1 d .
H132 H 0.1920 0.8052 0.3062 0.086 Uiso 1 1 calc R
O21 O 0.43025(6) 0.13704(8) -0.01655(8) 0.0637(3) Uani 1 1 d .
O22 O 0.28541(7) 0.47007(8) -0.05731(8) 0.0736(4) Uani 1 1 d .
C21 C 0.57600(11) 0.08311(14) -0.01690(13) 0.0586(5) Uani 1 1 d .
C22 C 0.64335(11) 0.08181(15) -0.01410(14) 0.0742(6) Uani 1 1 d .
C23 C 0.67735(11) 0.15988(14) -0.01925(13) 0.0697(5) Uani 1 1 d .
C24 C 0.64563(10) 0.24462(15) -0.03189(12) 0.0636(5) Uani 1 1 d .
C25 C 0.57675(8) 0.24616(11) -0.03600(10) 0.0511(4) Uani 1 1 d .
C26 C 0.54336(8) 0.16772(11) -0.02756(10) 0.0455(4) Uani 1 1 d .
C27 C 0.47513(9) 0.18919(10) -0.02147(10) 0.0477(4) Uani 1 1 d .
C28 C 0.47038(8) 0.29254(10) -0.01595(10) 0.0491(4) Uani 1 1 d .
C29 C 0.53061(9) 0.32756(11) -0.04913(12) 0.0471(4) Uani 1 1 d .
C210 C 0.47566(9) 0.32121(12) 0.08313(11) 0.0505(4) Uani 1 1 d .
C211 C 0.44904(8) 0.42035(10) 0.07516(10) 0.0407(4) Uani 1 1 d .
C212 C 0.40172(8) 0.42699(11) -0.01755(10) 0.0437(4) Uani 1 1 d .
C213 C 0.40014(9) 0.33147(12) -0.05968(11) 0.0516(4) Uani 1 1 d .
C214 C 0.38263(9) 0.33288(12) -0.15994(11) 0.0540(4) Uani 1 1 d .
N215 N 0.33770(9) 0.26415(12) -0.20330(13) 0.0959(6) Uani 1 1 d .
C216 C 0.32372(12) 0.26752(17) -0.29903(15) 0.0795(7) Uani 1 1 d .
C217 C 0.35093(11) 0.33182(16) -0.34233(16) 0.0703(6) Uani 1 1 d .
C218 C 0.39203(10) 0.39486(14) -0.29023(14) 0.0744(6) Uani 1 1 d .
H218 H 0.4095 0.4415 -0.3192 0.089 Uiso 1 1 calc R
C219 C 0.40818(8) 0.39372(10) -0.20302(10) 0.0428(4) Uani 1 1 d .
H219 H 0.4381 0.4367 -0.1719 0.051 Uiso 1 1 calc R
C220 C 0.54290(9) 0.30742(12) 0.14627(11) 0.0554(5) Uani 1 1 d .
C225 C 0.55402(11) 0.22754(13) 0.19452(12) 0.0634(5) Uani 1 1 d .
C224 C 0.61765(12) 0.21527(14) 0.24785(13) 0.0776(6) Uani 1 1 d .
H224 H 0.6278 0.1633 0.2834 0.093 Uiso 1 1 calc R
C223 C 0.66533(12) 0.28030(16) 0.24772(14) 0.0924(7) Uani 1 1 d .
H223 H 0.7089 0.2727 0.2813 0.111 Uiso 1 1 calc R
C222 C 0.64706(11) 0.35758(14) 0.19633(14) 0.0855(6) Uani 1 1 d .
H222 H 0.6795 0.4022 0.1975 0.103 Uiso 1 1 calc R
N221 N 0.58791(8) 0.37237(10) 0.14660(10) 0.0655(4) Uani 1 1 d .
C226 C 0.33593(9) 0.45727(11) 0.00048(12) 0.0533(4) Uani 1 1 d .
C227 C 0.34203(9) 0.46393(11) 0.09575(11) 0.0552(5) Uani 1 1 d .
C228 C 0.40482(9) 0.44423(10) 0.13980(11) 0.0550(5) Uani 1 1 d .
C229 C 0.42566(12) 0.44622(13) 0.23281(14) 0.0655(5) Uani 1 1 d .
C230 C 0.37619(15) 0.46720(15) 0.27746(18) 0.0841(7) Uani 1 1 d .
C231 C 0.31100(13) 0.48867(14) 0.23364(16) 0.0749(6) Uani 1 1 d .
C232 C 0.29399(12) 0.48762(13) 0.14214(15) 0.0661(5) Uani 1 1 d .
H19 H 0.0457(14) 0.3977(19) 0.476(2) 0.224(14) Uiso 1 1 d .
H19A H 0.0272(16) 0.401(2) 0.369(2) 0.234(15) Uiso 1 1 d .
H110 H 0.1975(12) 0.5182(15) 0.4761(15) 0.164(10) Uiso 1 1 d .
H111 H 0.0632(11) 0.5788(14) 0.4401(14) 0.139(9) Uiso 1 1 d .
H112 H 0.0612(13) 0.5566(17) 0.2925(16) 0.179(13) Uiso 1 1 d .
H113 H 0.1778(10) 0.4597(13) 0.3282(13) 0.120(8) Uiso 1 1 d .
H122 H 0.0634(14) 0.5037(18) 0.7009(18) 0.169(13) Uiso 1 1 d .
H123 H 0.150(2) 0.467(3) 0.815(3) 0.36(2) Uiso 1 1 d .
H125 H 0.2518(12) 0.4712(17) 0.6181(16) 0.176(12) Uiso 1 1 d .
H131 H 0.2128(14) 0.915(2) 0.4255(18) 0.241(14) Uiso 1 1 d .
H21 H 0.5573(12) 0.0390(14) -0.0210(15) 0.140(11) Uiso 1 1 d .
H22 H 0.6692(13) 0.0213(17) -0.0037(16) 0.181(11) Uiso 1 1 d .
H23 H 0.7374(15) 0.1563(18) -0.0137(18) 0.240(14) Uiso 1 1 d .
H24 H 0.6663(11) 0.3008(14) -0.0419(14) 0.147(10) Uiso 1 1 d .
H29 H 0.5480(12) 0.3912(18) -0.0219(17) 0.192(11) Uiso 1 1 d .
H29A H 0.5135(12) 0.3416(15) -0.1228(17) 0.183(10) Uiso 1 1 d .
H210 H 0.4495(8) 0.2923(11) 0.1078(11) 0.074(6) Uiso 1 1 d .
H211 H 0.4856(11) 0.4617(15) 0.0828(15) 0.167(10) Uiso 1 1 d .
H212 H 0.4180(12) 0.4708(15) -0.0522(14) 0.159(10) Uiso 1 1 d .
H213 H 0.3717(12) 0.2986(16) -0.0374(15) 0.161(11) Uiso 1 1 d .
H216 H 0.2959(15) 0.2259(19) -0.3325(19) 0.221(15) Uiso 1 1 d .
H217 H 0.3464(16) 0.338(2) -0.403(2) 0.259(18) Uiso 1 1 d .
H225 H 0.5111(15) 0.1838(19) 0.1984(18) 0.241(15) Uiso 1 1 d .
H229 H 0.4707(12) 0.4417(17) 0.2537(17) 0.181(12) Uiso 1 1 d .
H230 H 0.3850(13) 0.4735(16) 0.3325(15) 0.156(13) Uiso 1 1 d .
H231 H 0.2760(15) 0.5100(19) 0.2683(19) 0.229(14) Uiso 1 1 d .
H232 H 0.2514(11) 0.4928(13) 0.1088(13) 0.124(9) Uiso 1 1 d .

loop_
_atom_site_aniso_label
_atom_site_aniso_U_11
_atom_site_aniso_U_22
_atom_site_aniso_U_33
_atom_site_aniso_U_23
_atom_site_aniso_U_13
_atom_site_aniso_U_12
O12 0.1235(14) 0.0891(10) 0.0786(10) -0.0002(8) 0.0377(10) -0.0104(9)
O11 0.0707(10) 0.0876(10) 0.0821(9) -0.0044(8) 0.0111(8) 0.0137(8)
C11 0.102(2) 0.0805(15) 0.0913(16) 0.0054(14) 0.0340(15) 0.0149(15)
C12 0.145(3) 0.0805(18) 0.109(2) 0.0176(15) 0.042(2) 0.023(2)
C13 0.151(3) 0.0754(17) 0.113(2) 0.0004(15) 0.050(2) -0.0161(19)
C14 0.0927(18) 0.0793(15) 0.0914(16) 0.0030(13) 0.0306(14) 0.0034(14)
C15 0.0762(15) 0.0552(12) 0.0544(11) 0.0049(9) 0.0177(11) -0.0016(11)
C16 0.0716(14) 0.0595(12) 0.0536(10) -0.0035(10) 0.0103(10) 0.0097(11)
C17 0.0603(13) 0.0597(11) 0.0530(11) -0.0038(9) 0.0105(10) 0.0080(11)
C18 0.0481(11) 0.0510(10) 0.0488(10) 0.0074(8) 0.0085(8) 0.0056(8)
C19 0.0471(11) 0.0554(11) 0.0591(12) 0.0050(9) 0.0140(10) 0.0029(9)
C110 0.0369(10) 0.0454(9) 0.0396(9) 0.0010(7) 0.0028(8) 0.0004(8)
C111 0.0470(12) 0.0481(10) 0.0499(10) -0.0003(8) 0.0096(9) 0.0012(9)
C112 0.0641(14) 0.0635(12) 0.0528(12) 0.0006(9) 0.0049(11) 0.0008(11)
C113 0.0397(11) 0.0562(11) 0.0534(11) 0.0008(8) 0.0091(9) 0.0031(9)
C114 0.0639(13) 0.0553(11) 0.0514(10) -0.0020(9) 0.0127(10) 0.0018(10)
N115 0.0641(12) 0.0763(11) 0.0653(10) -0.0062(9) 0.0093(9) -0.0046(9)
C116 0.0534(13) 0.0832(14) 0.0826(14) -0.0102(12) 0.0099(11) -0.0052(12)
C117 0.0915(19) 0.0849(16) 0.0818(15) -0.0092(13) 0.0118(14) -0.0058(15)
C118 0.0952(18) 0.0608(12) 0.0667(13) -0.0087(11) 0.0194(13) 0.0083(13)
C119 0.0681(14) 0.0839(14) 0.0663(12) -0.0038(11) 0.0107(11) 0.0054(12)
C120 0.0527(12) 0.0503(10) 0.0502(10) 0.0000(8) 0.0125(10) -0.0030(9)
N121 0.0639(12) 0.0809(11) 0.0588(10) 0.0022(9) 0.0133(9) 0.0050(9)
C122 0.0690(18) 0.0996(18) 0.0795(17) 0.0060(13) 0.0244(15) 0.0128(14)
C123 0.0818(18) 0.0788(15) 0.0762(15) 0.0064(12) 0.0196(14) 0.0061(13)
C124 0.0579(13) 0.0699(12) 0.0607(13) 0.0031(10) 0.0004(10) 0.0073(10)
C125 0.0516(13) 0.0695(13) 0.0627(13) 0.0018(10) 0.0151(11) 0.0029(10)
C126 0.0668(14) 0.0704(13) 0.0679(13) 0.0048(11) 0.0121(11) -0.0017(11)
C127 0.0608(13) 0.0576(11) 0.0600(11) 0.0031(10) 0.0133(10) -0.0018(9)
C128 0.0442(10) 0.0479(9) 0.0479(10) -0.0036(8) 0.0081(8) -0.0013(8)
C129 0.0628(13) 0.0630(12) 0.0622(11) 0.0019(10) 0.0121(10) -0.0013(10)
C130 0.0835(16) 0.0732(14) 0.0779(14) -0.0103(12) 0.0130(12) -0.0052(12)
C131 0.0828(16) 0.0689(14) 0.0798(15) 0.0016(12) 0.0122(13) 0.0010(12)
C132 0.0666(14) 0.0784(14) 0.0721(13) 0.0087(11) 0.0225(11) -0.0043(11)
O21 0.0583(8) 0.0566(7) 0.0768(8) -0.0008(6) 0.0168(7) -0.0018(6)
O22 0.0708(10) 0.0745(9) 0.0736(9) 0.0025(7) 0.0130(8) 0.0092(7)
C21 0.0636(15) 0.0495(12) 0.0626(12) 0.0014(10) 0.0139(10) -0.0019(11)
C22 0.0714(16) 0.0645(14) 0.0904(15) 0.0037(12) 0.0264(13) 0.0145(12)
C23 0.0606(14) 0.0675(13) 0.0827(13) 0.0005(11) 0.0200(11) 0.0073(12)
C24 0.0595(13) 0.0681(13) 0.0643(12) 0.0016(11) 0.0167(10) -0.0071(11)
C25 0.0485(11) 0.0503(10) 0.0539(10) 0.0022(8) 0.0107(8) 0.0005(9)
C26 0.0386(10) 0.0438(9) 0.0525(10) -0.0001(8) 0.0073(8) 0.0021(8)
C27 0.0557(12) 0.0451(10) 0.0414(9) 0.0039(8) 0.0096(9) 0.0057(9)
C28 0.0519(11) 0.0424(9) 0.0515(10) 0.0031(8) 0.0084(9) 0.0012(8)
C29 0.0498(11) 0.0385(9) 0.0541(10) 0.0063(8) 0.0145(9) 0.0004(8)
C210 0.0501(12) 0.0481(10) 0.0551(11) 0.0056(9) 0.0161(9) -0.0022(9)
C211 0.0348(9) 0.0389(8) 0.0484(9) -0.0008(7) 0.0097(8) -0.0010(7)
C212 0.0469(11) 0.0393(9) 0.0445(9) 0.0002(8) 0.0095(8) 0.0013(8)
C213 0.0549(12) 0.0488(10) 0.0503(10) -0.0023(9) 0.0106(9) 0.0023(9)
C214 0.0496(11) 0.0517(10) 0.0593(11) -0.0041(9) 0.0100(9) 0.0055(9)
N215 0.0940(15) 0.0954(14) 0.0956(14) -0.0068(12) 0.0165(12) 0.0099(11)
C216 0.0780(17) 0.0832(16) 0.0728(15) -0.0174(13) 0.0082(13) 0.0080(13)
C217 0.0701(15) 0.0737(14) 0.0710(14) 0.0004(13) 0.0246(12) 0.0185(12)
C218 0.0729(16) 0.0705(13) 0.0823(15) 0.0079(12) 0.0232(12) 0.0047(12)
C219 0.0429(10) 0.0470(9) 0.0363(9) 0.0004(7) 0.0044(8) -0.0092(8)
C220 0.0537(12) 0.0555(11) 0.0544(11) -0.0023(9) 0.0075(10) 0.0027(9)
C225 0.0578(13) 0.0688(13) 0.0604(12) -0.0009(10) 0.0072(10) -0.0007(11)
C224 0.0863(18) 0.0719(13) 0.0712(13) 0.0092(11) 0.0114(13) 0.0053(12)
C223 0.0761(17) 0.1046(18) 0.0866(16) 0.0069(14) -0.0014(13) 0.0078(15)
C222 0.0831(18) 0.0860(16) 0.0831(15) 0.0048(13) 0.0101(13) -0.0161(14)
N221 0.0583(11) 0.0660(10) 0.0661(10) -0.0010(8) 0.0016(9) -0.0064(9)
C226 0.0515(12) 0.0467(10) 0.0638(12) 0.0038(9) 0.0173(10) 0.0044(9)
C227 0.0634(13) 0.0485(10) 0.0540(11) 0.0011(9) 0.0139(10) -0.0001(9)
C228 0.0708(14) 0.0425(10) 0.0501(11) -0.0015(8) 0.0104(10) 0.0011(9)
C229 0.0621(15) 0.0650(12) 0.0700(14) -0.0048(10) 0.0162(12) 0.0026(11)
C230 0.108(2) 0.0738(15) 0.0733(17) -0.0012(13) 0.0261(17) 0.0003(14)
C231 0.0744(17) 0.0748(14) 0.0793(16) -0.0051(12) 0.0255(14) -0.0017(12)
C232 0.0616(15) 0.0629(12) 0.0702(15) -0.0034(11) 0.0075(13) 0.0027(11)

loop_
_atom_type_symbol
_atom_type_description
_atom_type_scat_dispersion_real
_atom_type_scat_dispersion_imag
_atom_type_scat_source
C C 0.0033 0.0016 'International Tables Vol C Tables 4.2.6.8 and 6.1.1.4'
H H 0.0000 0.0000 'International Tables Vol C Tables 4.2.6.8 and 6.1.1.4'
N N 0.0061 0.0033 'International Tables Vol C Tables 4.2.6.8 and 6.1.1.4'
O O 0.0106 0.0060 'International Tables Vol C Tables 4.2.6.8 and 6.1.1.4'

loop_
_geom_angle_atom_site_label_1
_geom_angle_atom_site_label_2
_geom_angle_atom_site_label_3
_geom_angle
C12 C11 C16 115.9(2)
C12 C11 H11 122.1
C16 C11 H11 122.1
C13 C12 C11 123.0(3)
C13 C12 H12 118.5
C11 C12 H12 118.5
C12 C13 C14 120.8(3)
C12 C13 H13 119.6
C14 C13 H13 119.6
C15 C14 C13 117.7(2)
C15 C14 H14 121.2
C13 C14 H14 121.2
C16 C15 C14 119.09(18)
C16 C15 C19 112.74(18)
C14 C15 C19 128.2(2)
C15 C16 C11 123.2(2)
C15 C16 C17 108.08(17)
C11 C16 C17 128.7(2)
O11 C17 C16 128.05(18)
O11 C17 C18 122.06(18)
C16 C17 C18 109.75(17)
C17 C18 C19 103.86(14)
C17 C18 C113 112.57(14)
C19 C18 C113 112.72(15)
C17 C18 C110 113.96(14)
C19 C18 C110 114.25(14)
C113 C18 C110 99.87(13)
C15 C19 C18 103.61(15)
C15 C19 H19 107.9(16)
C18 C19 H19 112.6(16)
C15 C19 H19A 116.7(17)
C18 C19 H19A 109.6(17)
H19 C19 H19A 107(2)
C120 C110 C111 119.09(14)
C120 C110 C18 116.39(13)
C111 C110 C18 101.06(13)
C120 C110 H110 102.4(13)
C111 C110 H110 110.3(13)
C18 C110 H110 107.4(13)
C128 C111 C112 106.10(14)
C128 C111 C110 113.04(14)
C112 C111 C110 104.04(14)
C128 C111 H111 103.8(14)
C112 C111 H111 118.6(14)
C110 C111 H111 111.4(14)
C126 C112 C113 116.16(17)
C126 C112 C111 104.68(16)
C113 C112 C111 107.29(15)
C126 C112 H112 101.5(18)
C113 C112 H112 115.0(18)
C111 C112 H112 111.8(18)
C114 C113 C112 117.08(15)
C114 C113 C18 112.10(14)
C112 C113 C18 103.54(14)
C114 C113 H113 108.7(12)
C112 C113 H113 112.5(12)
C18 C113 H113 101.9(12)
N115 C114 C119 123.02(18)
N115 C114 C113 118.13(16)
C119 C114 C113 118.72(18)
C114 N115 C116 117.05(17)
N115 C116 C117 123.7(2)
N115 C116 H116 118.2
C117 C116 H116 118.2
C118 C117 C116 119.1(2)
C118 C117 H117 120.4
C116 C117 H117 120.4
C117 C118 C119 120.4(2)
C117 C118 H118 119.8
C119 C118 H118 119.8
C118 C119 C114 116.59(19)
C118 C119 H119 121.7
C114 C119 H119 121.7
N121 C120 C125 122.26(17)
N121 C120 C110 117.25(16)
C125 C120 C110 120.39(16)
C120 N121 C122 116.81(18)
N121 C122 C123 123.6(2)
N121 C122 H122 112(2)
C123 C122 H122 124(2)
C124 C123 C122 117.5(2)
C124 C123 H123 128(2)
C122 C123 H123 114(2)
C123 C124 C125 120.0(2)
C123 C124 H124 120.0
C125 C124 H124 120.0
C124 C125 C120 119.65(19)
C124 C125 H125 115.4(16)
C120 C125 H125 124.6(16)
O12 C126 C127 126.70(19)
O12 C126 C112 125.09(19)
C127 C126 C112 108.15(16)
C128 C127 C132 121.89(17)
C128 C127 C126 109.82(16)
C132 C127 C126 128.25(18)
C129 C128 C127 119.01(16)
C129 C128 C111 130.39(15)
C127 C128 C111 110.54(15)
C128 C129 C130 119.78(17)
C128 C129 H129 120.1
C130 C129 H129 120.1
C131 C130 C129 121.8(2)
C131 C130 H130 119.1
C129 C130 H130 119.1
C130 C131 C132 119.4(2)
C130 C131 H131 124.9(13)
C132 C131 H131 115.2(13)
C131 C132 C127 118.06(18)
C131 C132 H132 121.0
C127 C132 H132 121.0
C22 C21 C26 117.9(2)
C22 C21 H21 119.0(19)
C26 C21 H21 122.2(19)
C23 C22 C21 121.1(2)
C23 C22 H22 118.9(14)
C21 C22 H22 119.8(14)
C22 C23 C24 122.0(2)
C22 C23 H23 119.2(13)
C24 C23 H23 118.8(13)
C23 C24 C25 117.09(19)
C23 C24 H24 125.3(14)
C25 C24 H24 117.5(14)
C26 C25 C24 120.57(17)
C26 C25 C29 111.40(15)
C24 C25 C29 128.03(17)
C25 C26 C21 121.32(17)
C25 C26 C27 109.72(14)
C21 C26 C27 128.60(16)
O21 C27 C26 128.56(15)
O21 C27 C28 124.30(16)
C26 C27 C28 107.02(14)
C27 C28 C29 104.32(13)
C27 C28 C213 113.97(14)
C29 C28 C213 118.33(14)
C27 C28 C210 109.36(13)
C29 C28 C210 110.81(14)
C213 C28 C210 99.97(13)
C25 C29 C28 102.85(13)
C25 C29 H29 120.2(14)
C28 C29 H29 113.0(13)
C25 C29 H29A 108.7(12)
C28 C29 H29A 107.9(12)
H29 C29 H29A 103.8(16)
C220 C210 C211 115.57(14)
C220 C210 C28 116.13(15)
C211 C210 C28 103.37(13)
C220 C210 H210 103.2(12)
C211 C210 H210 104.9(12)
C28 C210 H210 113.4(12)
C212 C211 C228 104.17(13)
C212 C211 C210 105.69(13)
C228 C211 C210 114.47(14)
C212 C211 H211 112.9(14)
C228 C211 H211 110.1(13)
C210 C211 H211 109.5(14)
C226 C212 C211 104.57(13)
C226 C212 C213 114.31(14)
C211 C212 C213 106.35(13)
C226 C212 H212 110.7(14)
C211 C212 H212 109.7(14)
C213 C212 H212 110.8(13)
C214 C213 C212 113.40(15)
C214 C213 C28 115.41(15)
C212 C213 C28 102.92(14)
C214 C213 H213 112.4(15)
C212 C213 H213 106.5(15)
C28 C213 H213 105.3(16)
C219 C214 N215 122.92(17)
C219 C214 C213 120.45(17)
N215 C214 C213 116.62(17)
C214 N215 C216 114.32(19)
C217 C216 N215 121.6(2)
C217 C216 H216 117.8(19)
N215 C216 H216 120.6(19)
C216 C217 C218 116.7(2)
C216 C217 H217 128(2)
C218 C217 H217 115(2)
C219 C218 C217 124.5(2)
C219 C218 H218 117.8
C217 C218 H218 117.8
C214 C219 C218 119.90(17)
C214 C219 H219 120.1
C218 C219 H219 120.1
N221 C220 C225 125.34(18)
N221 C220 C210 116.20(16)
C225 C220 C210 118.35(17)
C220 C225 C224 116.51(19)
C220 C225 H225 119.1(15)
C224 C225 H225 123.4(15)
C223 C224 C225 119.2(2)
C223 C224 H224 120.4
C225 C224 H224 120.4
C224 C223 C222 118.1(2)
C224 C223 H223 121.0
C222 C223 H223 121.0
N221 C222 C223 124.7(2)
N221 C222 H222 117.7
C223 C222 H222 117.7
C222 N221 C220 116.17(17)
O22 C226 C227 126.25(17)
O22 C226 C212 124.19(16)
C227 C226 C212 109.50(16)
C228 C227 C232 120.56(18)
C228 C227 C226 110.26(16)
C232 C227 C226 129.17(18)
C227 C228 C229 123.02(18)
C227 C228 C211 111.45(15)
C229 C228 C211 125.54(18)
C230 C229 C228 115.2(2)
C230 C229 H229 130.0(17)
C228 C229 H229 114.1(17)
C229 C230 C231 123.0(2)
C229 C230 H230 121(2)
C231 C230 H230 115.5(19)
C232 C231 C230 119.0(2)
C232 C231 H231 119.3(17)
C230 C231 H231 121.6(17)
C231 C232 C227 119.1(2)
C231 C232 H232 124.3(13)
C227 C232 H232 115.9(13)

loop_
_geom_bond_atom_site_label_1
_geom_bond_atom_site_label_2
_geom_bond_distance
O12 C126 1.218(2)
O11 C17 1.232(2)
C11 C12 1.367(3)
C11 C16 1.388(2)
C11 H11 0.9300
C12 C13 1.337(3)
C12 H12 0.9300
C13 C14 1.404(3)
C13 H13 0.9300
C14 C15 1.387(2)
C14 H14 0.9300
C15 C16 1.368(2)
C15 C19 1.486(2)
C16 C17 1.426(2)
C17 C18 1.512(2)
C18 C19 1.524(2)
C18 C113 1.550(2)
C18 C110 1.551(2)
C19 H19 1.01(3)
C19 H19A 0.98(3)
C110 C120 1.504(2)
C110 C111 1.538(2)
C110 H110 1.01(2)
C111 C128 1.490(2)
C111 C112 1.525(2)
C111 H111 0.90(2)
C112 C126 1.507(3)
C112 C113 1.523(2)
C112 H112 0.84(2)
C113 C114 1.508(2)
C113 H113 0.942(18)
C114 N115 1.315(2)
C114 C119 1.394(2)
N115 C116 1.331(2)
C116 C117 1.342(2)
C116 H116 0.9300
C117 C118 1.334(3)
C117 H117 0.9300
C118 C119 1.373(2)
C118 H118 0.9300
C119 H119 0.9300
C120 N121 1.307(2)
C120 C125 1.356(2)
N121 C122 1.348(3)
C122 C123 1.356(3)
C122 H122 0.82(2)
C123 C124 1.340(3)
C123 H123 1.05(4)
C124 C125 1.347(2)
C124 H124 0.9300
C125 H125 0.91(2)
C126 C127 1.465(2)
C127 C128 1.381(2)
C127 C132 1.399(2)
C128 C129 1.365(2)
C129 C130 1.377(2)
C129 H129 0.9300
C130 C131 1.375(3)
C130 H130 0.9300
C131 C132 1.385(2)
C131 H131 1.21(3)
C132 H132 0.9300
O21 C27 1.2111(18)
O22 C226 1.2140(19)
C21 C22 1.373(3)
C21 C26 1.398(2)
C21 H21 0.75(2)
C22 C23 1.349(3)
C22 H22 1.03(2)
C23 C24 1.392(2)
C23 H23 1.22(3)
C24 C25 1.400(2)
C24 H24 0.95(2)
C25 C26 1.357(2)
C25 C29 1.505(2)
C26 C27 1.459(2)
C27 C28 1.517(2)
C28 C29 1.529(2)
C28 C213 1.551(2)
C28 C210 1.558(2)
C29 H29 1.05(3)
C29 H29A 1.12(3)
C210 C220 1.506(2)
C210 C211 1.543(2)
C210 H210 0.839(15)
C211 C212 1.531(2)
C211 C228 1.531(2)
C211 H211 0.95(2)
C212 C226 1.505(2)
C212 C213 1.536(2)
C212 H212 0.94(2)
C213 C214 1.498(2)
C213 H213 0.88(2)
C214 C219 1.2893(19)
C214 N215 1.421(2)
N215 C216 1.432(3)
C216 C217 1.344(3)
C216 H216 0.91(3)
C217 C218 1.375(3)
C217 H217 0.93(3)
C218 C219 1.304(2)
C218 H218 0.9300
C219 H219 0.9300
C220 N221 1.324(2)
C220 C225 1.373(2)
C225 C224 1.384(3)
C225 H225 1.10(3)
C224 C223 1.364(2)
C224 H224 0.9300
C223 C222 1.379(3)
C223 H223 0.9300
C222 N221 1.295(2)
C222 H222 0.9300
C226 C227 1.443(2)
C227 C228 1.341(2)
C227 C232 1.386(2)
C228 C229 1.394(2)
C229 C230 1.384(3)
C229 H229 0.91(2)
C230 C231 1.388(3)
C230 H230 0.83(2)
C231 C232 1.368(3)
C231 H231 1.04(3)
C232 H232 0.91(2)
